data_1505831
loop_
_publ_author_name
'Chen, Zhihua'
'M\"uller, Peter'
'Swager, Timothy M.'

_publ_section_title
;
 Syntheses of soluble, pi-stacking tetracene derivatives.
;
_journal_issue 2
_journal_name_full 'Organic letters'
_journal_page_first 273
_journal_page_last 276
_journal_paper_doi 10.1021/ol0526468
_journal_volume 8
_journal_year 2006
_chemical_formula_sum 'C30 H32 F4 O2'
_chemical_formula_weight 500.56
_chemical_name_systematic
; 
 ? 
;
_space_group_IT_number 2
_symmetry_cell_setting triclinic
_symmetry_space_group_name_Hall '-P 1'
_symmetry_space_group_name_H-M 'P -1'
_atom_sites_solution_hydrogens geom
_atom_sites_solution_primary direct
_atom_sites_solution_secondary difmap
_audit_creation_method SHELXL-97
_cell_angle_alpha 94.215(3)
_cell_angle_beta 100.102(3)
_cell_angle_gamma 96.192(3)
_cell_formula_units_Z 2
_cell_length_a 7.1616(5)
_cell_length_b 13.2625(11)
_cell_length_c 13.4547(11)
_cell_measurement_reflns_used 7026
_cell_measurement_temperature 100(2)
_cell_measurement_theta_max 31.49
_cell_measurement_theta_min 2.29
_cell_volume 1245.20(17)
_computing_cell_refinement 'SAINT 5 (Bruker-AXS, 2003)'
_computing_data_collection 'SMART 5 (Bruker-AXS, 2003)'
_computing_data_reduction 'SAINT 5 (Bruker-AXS, 2003)'
_computing_molecular_graphics 'Bruker SHELXTL'
_computing_publication_material 'Bruker SHELXTL'
_computing_structure_refinement 'SHELXL-97 (Sheldrick, 1997)'
_computing_structure_solution 'SHELXS-97 (Sheldrick, 1990)'
_diffrn_ambient_temperature 100(2)
_diffrn_measured_fraction_theta_full 0.997
_diffrn_measured_fraction_theta_max 0.997
_diffrn_measurement_device_type 'Bruker Smart APEX CCD'
_diffrn_measurement_method 'omega and phi scans'
_diffrn_radiation_monochromator graphite
_diffrn_radiation_source 'fine-focus sealed tube'
_diffrn_radiation_type MoK\a
_diffrn_radiation_wavelength 0.71073
_diffrn_reflns_av_R_equivalents 0.0322
_diffrn_reflns_av_sigmaI/netI 0.0296
_diffrn_reflns_limit_h_max 9
_diffrn_reflns_limit_h_min -9
_diffrn_reflns_limit_k_max 18
_diffrn_reflns_limit_k_min -18
_diffrn_reflns_limit_l_max 18
_diffrn_reflns_limit_l_min -18
_diffrn_reflns_number 27242
_diffrn_reflns_theta_full 29.13
_diffrn_reflns_theta_max 29.13
_diffrn_reflns_theta_min 2.08
_exptl_absorpt_coefficient_mu 0.102
_exptl_absorpt_correction_T_max 0.9959
_exptl_absorpt_correction_T_min 0.9700
_exptl_absorpt_correction_type multi-scan
_exptl_absorpt_process_details sadabs
_exptl_crystal_colour orange
_exptl_crystal_density_diffrn 1.335
_exptl_crystal_density_meas ?
_exptl_crystal_density_method 'not measured'
_exptl_crystal_description plate
_exptl_crystal_F_000 528
_exptl_crystal_size_max 0.30
_exptl_crystal_size_mid 0.15
_exptl_crystal_size_min 0.04
_refine_diff_density_max 0.531
_refine_diff_density_min -0.199
_refine_diff_density_rms 0.064
_refine_ls_extinction_method none
_refine_ls_goodness_of_fit_ref 1.028
_refine_ls_hydrogen_treatment constr
_refine_ls_matrix_type full
_refine_ls_number_parameters 327
_refine_ls_number_reflns 6682
_refine_ls_number_restraints 0
_refine_ls_restrained_S_all 1.028
_refine_ls_R_factor_all 0.0648
_refine_ls_R_factor_gt 0.0483
_refine_ls_shift/su_max 0.000
_refine_ls_shift/su_mean 0.000
_refine_ls_structure_factor_coef Fsqd
_refine_ls_weighting_details 'calc w=1/[\s^2^(Fo^2^)+(0.0841P)^2^+0.0704P] where P=(Fo^2^+2Fc^2^)/3'
_refine_ls_weighting_scheme calc
_refine_ls_wR_factor_gt 0.1250
_refine_ls_wR_factor_ref 0.1368
_reflns_number_gt 5095
_reflns_number_total 6682
_reflns_threshold_expression >2sigma(I)
_cod_data_source_file ol0526468si20051031_123323.cif
_cod_data_source_block 05073
_cod_depositor_comments
;
The following automatic conversions were performed:

'_symmetry_cell_setting' value 'Triclinic' changed to 'triclinic'
according to /home/saulius/struct/CIF-dictionaries/cif_core.dic
dictionary named 'cif_core.dic' version 2.4.1 from 2010-06-29.

Automatic conversion script
Id: cif_fix_values 1715 2011-07-08 13:25:40Z adriana 

The following automatic conversions were performed:

'_exptl_crystal_density_meas' value 'not measured' was changed to '?'
- the value is perceived as not measured.

Automatic conversion script
Id: cif_fix_values 3008 2015-01-20 13:52:24Z robertas 
;
_cod_original_sg_symbol_H-M P-1
_cod_database_code 1505831

loop_
_symmetry_equiv_pos_as_xyz
'x, y, z'
'-x, -y, -z'

loop_
_atom_site_label
_atom_site_type_symbol
_atom_site_fract_x
_atom_site_fract_y
_atom_site_fract_z
_atom_site_U_iso_or_equiv
_atom_site_adp_type
_atom_site_occupancy
_atom_site_symmetry_multiplicity
_atom_site_calc_flag
_atom_site_refinement_flags
C1 C -0.39137(15) -0.16980(8) 0.50765(9) 0.0146(2) Uani 1 1 d .
C2 C -0.48405(16) -0.27180(9) 0.47356(9) 0.0161(2) Uani 1 1 d .
O2 O -0.52455(12) -0.29177(6) 0.37036(7) 0.01936(19) Uani 1 1 d .
C21 C -0.62227(17) -0.39001(9) 0.32932(10) 0.0200(3) Uani 1 1 d .
H21A H -0.7407 -0.4043 0.3570 0.024 Uiso 1 1 calc R
H21B H -0.5397 -0.4437 0.3470 0.024 Uiso 1 1 calc R
C22 C -0.66955(18) -0.38796(10) 0.21548(10) 0.0232(3) Uani 1 1 d .
H22A H -0.7441 -0.3305 0.2003 0.028 Uiso 1 1 calc R
H22B H -0.7523 -0.4516 0.1862 0.028 Uiso 1 1 calc R
C23 C -0.49665(18) -0.37720(9) 0.16256(10) 0.0211(3) Uani 1 1 d .
H23A H -0.5403 -0.3636 0.0914 0.025 Uiso 1 1 calc R
H23B H -0.4066 -0.3177 0.1964 0.025 Uiso 1 1 calc R
C24 C -0.39091(18) -0.47126(9) 0.16337(10) 0.0197(3) Uani 1 1 d .
H24A H -0.3322 -0.4793 0.2342 0.024 Uiso 1 1 calc R
H24B H -0.4847 -0.5322 0.1383 0.024 Uiso 1 1 calc R
C25 C -0.23560(18) -0.46707(9) 0.09903(10) 0.0217(3) Uani 1 1 d .
H25A H -0.1372 -0.4087 0.1263 0.026 Uiso 1 1 calc R
H25B H -0.2923 -0.4557 0.0288 0.026 Uiso 1 1 calc R
C26 C -0.14120(19) -0.56468(10) 0.09739(10) 0.0248(3) Uani 1 1 d .
H26A H -0.0799 -0.5746 0.1664 0.037 Uiso 1 1 calc R
H26B H -0.0448 -0.5595 0.0539 0.037 Uiso 1 1 calc R
H26C H -0.2382 -0.6227 0.0707 0.037 Uiso 1 1 calc R
C3 C -0.52312(17) -0.33830(9) 0.54208(10) 0.0180(2) Uani 1 1 d .
H3A H -0.5835 -0.4052 0.5187 0.022 Uiso 1 1 calc R
C4 C -0.47420(17) -0.30843(9) 0.64875(10) 0.0184(2) Uani 1 1 d .
H4A H -0.5049 -0.3554 0.6952 0.022 Uiso 1 1 calc R
C5 C -0.38426(16) -0.21368(9) 0.68463(9) 0.0164(2) Uani 1 1 d .
O5 O -0.32729(13) -0.17671(6) 0.78411(7) 0.01992(19) Uani 1 1 d .
C51 C -0.33995(19) -0.24603(10) 0.86005(10) 0.0226(3) Uani 1 1 d .
H51A H -0.2894 -0.3099 0.8412 0.027 Uiso 1 1 calc R
H51B H -0.4747 -0.2629 0.8673 0.027 Uiso 1 1 calc R
C52 C -0.22263(19) -0.19384(10) 0.95824(10) 0.0234(3) Uani 1 1 d .
H52A H -0.2384 -0.2371 1.0138 0.028 Uiso 1 1 calc R
H52B H -0.2710 -0.1285 0.9740 0.028 Uiso 1 1 calc R
C53 C -0.01021(18) -0.17328(10) 0.95353(10) 0.0233(3) Uani 1 1 d .
H53A H 0.0331 -0.2376 0.9296 0.028 Uiso 1 1 calc R
H53B H 0.0055 -0.1242 0.9027 0.028 Uiso 1 1 calc R
C54 C 0.11854(19) -0.13141(10) 1.05359(10) 0.0242(3) Uani 1 1 d .
H54A H 0.0957 -0.1771 1.1063 0.029 Uiso 1 1 calc R
H54B H 0.0847 -0.0637 1.0746 0.029 Uiso 1 1 calc R
C55 C 0.3302(2) -0.12147(11) 1.04677(11) 0.0274(3) Uani 1 1 d .
H55A H 0.3627 -0.1891 1.0242 0.033 Uiso 1 1 calc R
H55B H 0.3528 -0.0749 0.9947 0.033 Uiso 1 1 calc R
C56 C 0.4626(2) -0.08162(12) 1.14623(11) 0.0324(3) Uani 1 1 d .
H56A H 0.4390 -0.0123 1.1663 0.049 Uiso 1 1 calc R
H56B H 0.5958 -0.0809 1.1375 0.049 Uiso 1 1 calc R
H56C H 0.4385 -0.1260 1.1989 0.049 Uiso 1 1 calc R
C6 C -0.34004(15) -0.14061(9) 0.61503(9) 0.0145(2) Uani 1 1 d .
C7 C -0.24839(16) -0.04378(9) 0.64951(9) 0.0147(2) Uani 1 1 d .
H7A H -0.2124 -0.0253 0.7204 0.018 Uiso 1 1 calc R
C8 C -0.20747(15) 0.02772(8) 0.58181(9) 0.0136(2) Uani 1 1 d .
C9 C -0.11579(16) 0.12636(9) 0.61703(9) 0.0143(2) Uani 1 1 d .
H9A H -0.0829 0.1457 0.6879 0.017 Uiso 1 1 calc R
C10 C -0.07293(15) 0.19559(8) 0.54946(9) 0.0140(2) Uani 1 1 d .
C11 C 0.02459(16) 0.29485(9) 0.58277(9) 0.0155(2) Uani 1 1 d .
F1 F 0.07370(10) 0.32202(5) 0.68335(5) 0.02034(17) Uani 1 1 d .
C12 C 0.07008(16) 0.36117(8) 0.51681(9) 0.0166(2) Uani 1 1 d .
F2 F 0.16516(10) 0.45436(5) 0.54911(6) 0.02120(17) Uani 1 1 d .
C13 C 0.01836(16) 0.33377(9) 0.41079(9) 0.0169(2) Uani 1 1 d .
F3 F 0.06519(10) 0.40308(5) 0.34830(6) 0.02277(18) Uani 1 1 d .
C14 C -0.07565(16) 0.24069(9) 0.37510(9) 0.0159(2) Uani 1 1 d .
F4 F -0.12345(11) 0.21600(6) 0.27427(5) 0.02200(17) Uani 1 1 d .
C15 C -0.12435(15) 0.16696(9) 0.44144(9) 0.0141(2) Uani 1 1 d .
C16 C -0.21660(16) 0.07044(9) 0.40638(9) 0.0143(2) Uani 1 1 d .
H16A H -0.2517 0.0520 0.3354 0.017 Uiso 1 1 calc R
C17 C -0.25924(15) -0.00086(8) 0.47427(9) 0.0138(2) Uani 1 1 d .
C18 C -0.35007(16) -0.10029(9) 0.44014(9) 0.0144(2) Uani 1 1 d .
H18A H -0.3836 -0.1200 0.3694 0.017 Uiso 1 1 calc R

loop_
_atom_site_aniso_label
_atom_site_aniso_U_11
_atom_site_aniso_U_22
_atom_site_aniso_U_33
_atom_site_aniso_U_23
_atom_site_aniso_U_13
_atom_site_aniso_U_12
C1 0.0111(5) 0.0130(5) 0.0201(6) 0.0015(4) 0.0035(4) 0.0022(4)
C2 0.0131(5) 0.0142(5) 0.0212(6) 0.0003(4) 0.0036(4) 0.0019(4)
O2 0.0219(4) 0.0134(4) 0.0207(5) -0.0015(3) 0.0026(3) -0.0025(3)
C21 0.0167(6) 0.0134(5) 0.0280(7) -0.0033(5) 0.0036(5) -0.0022(4)
C22 0.0188(6) 0.0199(6) 0.0276(7) -0.0025(5) -0.0015(5) 0.0005(5)
C23 0.0232(6) 0.0170(6) 0.0201(6) -0.0005(5) -0.0023(5) 0.0007(5)
C24 0.0208(6) 0.0170(6) 0.0189(6) 0.0005(5) -0.0003(5) -0.0004(4)
C25 0.0262(6) 0.0191(6) 0.0186(6) 0.0018(5) 0.0021(5) 0.0005(5)
C26 0.0244(6) 0.0248(7) 0.0250(7) 0.0022(5) 0.0036(5) 0.0036(5)
C3 0.0147(5) 0.0123(5) 0.0270(7) 0.0011(5) 0.0048(5) 0.0002(4)
C4 0.0172(5) 0.0157(6) 0.0243(6) 0.0067(5) 0.0070(5) 0.0022(4)
C5 0.0148(5) 0.0163(6) 0.0194(6) 0.0035(4) 0.0053(4) 0.0034(4)
O5 0.0262(5) 0.0157(4) 0.0182(4) 0.0053(3) 0.0050(4) 0.0002(3)
C51 0.0277(6) 0.0198(6) 0.0221(7) 0.0093(5) 0.0077(5) 0.0006(5)
C52 0.0286(7) 0.0237(6) 0.0202(6) 0.0068(5) 0.0083(5) 0.0038(5)
C53 0.0281(7) 0.0219(6) 0.0212(6) 0.0011(5) 0.0059(5) 0.0078(5)
C54 0.0295(7) 0.0250(7) 0.0196(6) 0.0032(5) 0.0055(5) 0.0073(5)
C55 0.0301(7) 0.0289(7) 0.0232(7) -0.0016(5) 0.0040(6) 0.0084(6)
C56 0.0298(7) 0.0401(8) 0.0260(7) -0.0039(6) 0.0024(6) 0.0080(6)
C6 0.0110(5) 0.0143(5) 0.0191(6) 0.0031(4) 0.0039(4) 0.0031(4)
C7 0.0137(5) 0.0151(5) 0.0156(6) 0.0017(4) 0.0035(4) 0.0022(4)
C8 0.0105(5) 0.0140(5) 0.0166(6) 0.0016(4) 0.0027(4) 0.0019(4)
C9 0.0133(5) 0.0142(5) 0.0150(6) 0.0001(4) 0.0019(4) 0.0018(4)
C10 0.0107(5) 0.0135(5) 0.0173(6) 0.0005(4) 0.0019(4) 0.0010(4)
C11 0.0136(5) 0.0147(5) 0.0172(6) 0.0001(4) 0.0008(4) 0.0015(4)
F1 0.0223(4) 0.0185(4) 0.0172(4) -0.0016(3) -0.0005(3) -0.0019(3)
C12 0.0133(5) 0.0109(5) 0.0247(6) 0.0014(4) 0.0025(4) -0.0003(4)
F2 0.0201(4) 0.0117(3) 0.0293(4) 0.0016(3) 0.0015(3) -0.0037(3)
C13 0.0163(5) 0.0142(5) 0.0219(6) 0.0074(5) 0.0060(5) 0.0022(4)
F3 0.0270(4) 0.0165(4) 0.0263(4) 0.0094(3) 0.0077(3) -0.0007(3)
C14 0.0166(5) 0.0167(6) 0.0152(6) 0.0029(4) 0.0037(4) 0.0036(4)
F4 0.0294(4) 0.0209(4) 0.0157(4) 0.0031(3) 0.0051(3) 0.0005(3)
C15 0.0115(5) 0.0145(5) 0.0172(6) 0.0023(4) 0.0035(4) 0.0030(4)
C16 0.0137(5) 0.0152(5) 0.0137(5) 0.0002(4) 0.0019(4) 0.0021(4)
C17 0.0109(5) 0.0132(5) 0.0176(6) 0.0009(4) 0.0029(4) 0.0023(4)
C18 0.0127(5) 0.0141(5) 0.0160(6) 0.0000(4) 0.0021(4) 0.0020(4)

loop_
_atom_type_symbol
_atom_type_description
_atom_type_scat_dispersion_real
_atom_type_scat_dispersion_imag
_atom_type_scat_source
C C 0.0033 0.0016 'International Tables Vol C Tables 4.2.6.8 and 6.1.1.4'
H H 0.0000 0.0000 'International Tables Vol C Tables 4.2.6.8 and 6.1.1.4'
O O 0.0106 0.0060 'International Tables Vol C Tables 4.2.6.8 and 6.1.1.4'
F F 0.0171 0.0103 'International Tables Vol C Tables 4.2.6.8 and 6.1.1.4'

loop_
_geom_angle_atom_site_label_1
_geom_angle_atom_site_label_2
_geom_angle_atom_site_label_3
_geom_angle
C18 C1 C6 119.54(10)
C18 C1 C2 121.91(11)
C6 C1 C2 118.54(10)
C3 C2 O2 125.89(11)
C3 C2 C1 120.41(11)
O2 C2 C1 113.70(10)
C2 O2 C21 117.72(9)
O2 C21 C22 107.05(10)
C21 C22 C23 115.15(10)
C24 C23 C22 113.52(10)
C25 C24 C23 113.88(10)
C24 C25 C26 112.14(10)
C2 C3 C4 120.82(11)
C5 C4 C3 120.96(11)
C4 C5 O5 126.58(11)
C4 C5 C6 120.23(11)
O5 C5 C6 113.20(10)
C5 O5 C51 118.28(9)
O5 C51 C52 107.08(10)
C51 C52 C53 112.35(11)
C54 C53 C52 114.82(11)
C53 C54 C55 112.55(11)
C56 C55 C54 113.74(12)
C7 C6 C1 119.58(10)
C7 C6 C5 121.40(11)
C1 C6 C5 119.02(10)
C6 C7 C8 121.40(11)
C7 C8 C9 121.31(11)
C7 C8 C17 119.28(10)
C9 C8 C17 119.41(10)
C10 C9 C8 120.75(11)
C9 C10 C11 122.05(11)
C9 C10 C15 119.93(10)
C11 C10 C15 118.01(10)
F1 C11 C12 119.71(10)
F1 C11 C10 118.40(10)
C12 C11 C10 121.89(11)
F2 C12 C11 121.44(11)
F2 C12 C13 118.27(10)
C11 C12 C13 120.29(11)
F3 C13 C14 121.87(11)
F3 C13 C12 117.92(10)
C14 C13 C12 120.21(11)
F4 C14 C13 119.39(10)
F4 C14 C15 118.77(10)
C13 C14 C15 121.84(11)
C16 C15 C14 122.70(11)
C16 C15 C10 119.56(10)
C14 C15 C10 117.75(10)
C15 C16 C17 121.03(11)
C16 C17 C18 121.95(11)
C16 C17 C8 119.31(10)
C18 C17 C8 118.73(10)
C1 C18 C17 121.45(11)

loop_
_geom_bond_atom_site_label_1
_geom_bond_atom_site_label_2
_geom_bond_distance
C1 C18 1.3859(16)
C1 C6 1.4398(16)
C1 C2 1.4454(16)
C2 C3 1.3649(17)
C2 O2 1.3676(15)
O2 C21 1.4332(14)
C21 C22 1.5124(18)
C22 C23 1.5319(18)
C23 C24 1.5272(17)
C24 C25 1.5235(18)
C25 C26 1.5242(18)
C3 C4 1.4315(18)
C4 C5 1.3618(17)
C5 O5 1.3664(15)
C5 C6 1.4448(16)
O5 C51 1.4317(14)
C51 C52 1.5104(19)
C52 C53 1.5295(18)
C53 C54 1.5216(18)
C54 C55 1.5269(19)
C55 C56 1.5206(19)
C6 C7 1.3853(16)
C7 C8 1.4055(16)
C8 C9 1.4077(16)
C8 C17 1.4407(16)
C9 C10 1.3868(16)
C10 C11 1.4236(16)
C10 C15 1.4467(16)
C11 F1 1.3486(13)
C11 C12 1.3498(16)
C12 F2 1.3475(13)
C12 C13 1.4190(17)
C13 F3 1.3455(13)
C13 C14 1.3519(17)
C14 F4 1.3463(14)
C14 C15 1.4277(16)
C15 C16 1.3846(16)
C16 C17 1.4087(16)
C17 C18 1.4121(16)

loop_
_cod_related_entry_id
_cod_related_entry_database
_cod_related_entry_code
1 ChemSpider 21156901
